data_4303340
loop_
_publ_author_name
'David V. Partyka'
'Nihal Deligonul'

_publ_section_title
;
Phosphine- and Carbene-Ligated Silver Acetate: Easily-Accessed Synthons for
Reactions with Silylated Nucleophiles
;
_journal_name_full 'Inorganic Chemistry'
_journal_page_first 9463
_journal_page_last 9475
_journal_paper_doi 10.1021/ic901371g
_journal_volume 48
_journal_year 2009
_chemical_formula_moiety 'C54 H72 Ag F6 N4 Sb'
_chemical_formula_sum 'C54 H72 Ag F6 N4 Sb'
_chemical_formula_weight 1120.78
_chemical_name_systematic
;
 ?
;
_space_group_IT_number 70
_symmetry_cell_setting orthorhombic
_symmetry_space_group_name_Hall '-F 2uv 2vw'
_symmetry_space_group_name_H-M 'F d d d :2'
_atom_sites_solution_hydrogens geom
_atom_sites_solution_primary direct
_atom_sites_solution_secondary difmap
_audit_creation_method SHELXL-97
_cell_angle_alpha 90.00
_cell_angle_beta 90.00
_cell_angle_gamma 90.00
_cell_formula_units_Z 16
_cell_length_a 21.4951(14)
_cell_length_b 25.6925(14)
_cell_length_c 37.072(3)
_cell_measurement_reflns_used 9684
_cell_measurement_temperature 296(2)
_cell_measurement_theta_max 28.72
_cell_measurement_theta_min 2.62
_cell_volume 20473(2)
_computing_cell_refinement 'Bruker SMART'
_computing_data_collection 'Bruker SMART'
_computing_data_reduction 'Bruker SAINT'
_computing_molecular_graphics 'Bruker SHELXTL'
_computing_publication_material 'Bruker SHELXTL'
_computing_structure_refinement 'SHELXL-97 (Sheldrick, 1997)'
_computing_structure_solution 'SHELXS-97 (Sheldrick, 1990)'
_diffrn_ambient_temperature 296(2)
_diffrn_measured_fraction_theta_full 1.000
_diffrn_measured_fraction_theta_max 1.000
_diffrn_measurement_device_type 'Bruker AXS APEX II CCD area detector'
_diffrn_measurement_method 'phi and omega scans'
_diffrn_radiation_monochromator graphite
_diffrn_radiation_source 'fine-focus sealed tube'
_diffrn_radiation_type MoK\a
_diffrn_radiation_wavelength 0.71073
_diffrn_reflns_av_R_equivalents 0.0202
_diffrn_reflns_av_sigmaI/netI 0.0093
_diffrn_reflns_limit_h_max 27
_diffrn_reflns_limit_h_min -27
_diffrn_reflns_limit_k_max 33
_diffrn_reflns_limit_k_min -33
_diffrn_reflns_limit_l_max 48
_diffrn_reflns_limit_l_min -47
_diffrn_reflns_number 59775
_diffrn_reflns_theta_full 27.50
_diffrn_reflns_theta_max 27.50
_diffrn_reflns_theta_min 1.35
_diffrn_standards_decay_% 0
_diffrn_standards_number 0
_exptl_absorpt_coefficient_mu 0.972
_exptl_absorpt_correction_T_max 0.8600
_exptl_absorpt_correction_T_min 0.6784
_exptl_absorpt_correction_type multi-scan
_exptl_absorpt_process_details 'AXScale in APEX 2 (Bruker, 2004)'
_exptl_crystal_colour colourless
_exptl_crystal_density_diffrn 1.454
_exptl_crystal_density_meas ?
_exptl_crystal_density_method .
_exptl_crystal_description irregular
_exptl_crystal_F_000 9216
_exptl_crystal_size_max 0.43
_exptl_crystal_size_mid 0.33
_exptl_crystal_size_min 0.16
_refine_diff_density_max 0.536
_refine_diff_density_min -0.468
_refine_diff_density_rms 0.051
_refine_ls_extinction_method none
_refine_ls_goodness_of_fit_ref 1.043
_refine_ls_hydrogen_treatment constr
_refine_ls_matrix_type full
_refine_ls_number_parameters 311
_refine_ls_number_reflns 5890
_refine_ls_number_restraints 0
_refine_ls_restrained_S_all 1.043
_refine_ls_R_factor_all 0.0207
_refine_ls_R_factor_gt 0.0182
_refine_ls_shift/su_max 0.005
_refine_ls_shift/su_mean 0.001
_refine_ls_structure_factor_coef Fsqd
_refine_ls_weighting_details 'calc w=1/[\s^2^(Fo^2^)+(0.0215P)^2^+58.2894P] where P=(Fo^2^+2Fc^2^)/3'
_refine_ls_weighting_scheme calc
_refine_ls_wR_factor_gt 0.0467
_refine_ls_wR_factor_ref 0.0491
_reflns_number_gt 5424
_reflns_number_total 5890
_reflns_threshold_expression >2sigma(I)
_cod_data_source_file ic901371g_si_001_11.cif
_cod_data_source_block nd042009_0m
_cod_depositor_comments
;
The following automatic conversions were performed:
'_symmetry_cell_setting' value 'Orthorhombic' changed to 'orthorhombic'
according to '/home/saulius/struct/CIF-dictionaries/cif_core.dic'
dictionary named 'cif_core.dic' version 2.4.1 from 2010-06-29.

Automatic conversion script
Id: cif_fix_enum 1527 2010-12-29 10:47:43Z saulius 
;
_cod_original_cell_volume 20474(2)
_cod_original_sg_symbol_H-M 'F d d d'
_cod_database_code 4303340

loop_
_symmetry_equiv_pos_as_xyz
'x, y, z'
'-x+3/4, -y+3/4, z'
'-x+3/4, y, -z+3/4'
'x, -y+3/4, -z+3/4'
'x, y+1/2, z+1/2'
'-x+3/4, -y+5/4, z+1/2'
'-x+3/4, y+1/2, -z+5/4'
'x, -y+5/4, -z+5/4'
'x+1/2, y, z+1/2'
'-x+5/4, -y+3/4, z+1/2'
'-x+5/4, y, -z+5/4'
'x+1/2, -y+3/4, -z+5/4'
'x+1/2, y+1/2, z'
'-x+5/4, -y+5/4, z'
'-x+5/4, y+1/2, -z+3/4'
'x+1/2, -y+5/4, -z+3/4'
'-x, -y, -z'
'x-3/4, y-3/4, -z'
'x-3/4, -y, z-3/4'
'-x, y-3/4, z-3/4'
'-x, -y+1/2, -z+1/2'
'x-3/4, y-1/4, -z+1/2'
'x-3/4, -y+1/2, z-1/4'
'-x, y-1/4, z-1/4'
'-x+1/2, -y, -z+1/2'
'x-1/4, y-3/4, -z+1/2'
'x-1/4, -y, z-1/4'
'-x+1/2, y-3/4, z-1/4'
'-x+1/2, -y+1/2, -z'
'x-1/4, y-1/4, -z'
'x-1/4, -y+1/2, z-3/4'
'-x+1/2, y-1/4, z-3/4'

loop_
_atom_site_label
_atom_site_type_symbol
_atom_site_fract_x
_atom_site_fract_y
_atom_site_fract_z
_atom_site_U_iso_or_equiv
_atom_site_adp_type
_atom_site_occupancy
_atom_site_symmetry_multiplicity
_atom_site_calc_flag
_atom_site_refinement_flags
_atom_site_disorder_assembly
_atom_site_disorder_group
Ag1 Ag 0.8750 0.3750 0.115900(4) 0.01141(4) Uani 1 2 d S . .
Sb1 Sb 0.8750 0.3750 0.3750 0.01929(5) Uani 1 4 d S . .
Sb2 Sb 0.6250 0.1250 0.1250 0.01512(5) Uani 1 4 d S . .
C8 C 0.99204(6) 0.28633(5) 0.04546(3) 0.0150(2) Uani 1 1 d . . .
C4 C 0.88807(6) 0.24646(5) 0.05208(3) 0.0160(2) Uani 1 1 d . . .
C3 C 0.92671(6) 0.28937(5) 0.04584(3) 0.0138(2) Uani 1 1 d . . .
C6 C 0.98144(7) 0.19529(5) 0.06118(4) 0.0224(3) Uani 1 1 d . . .
H6 H 0.9999 0.1636 0.0668 0.027 Uiso 1 1 calc R . .
C7 C 1.01850(6) 0.23818(5) 0.05369(4) 0.0192(3) Uani 1 1 d . . .
H7 H 1.0616 0.2348 0.0542 0.023 Uiso 1 1 calc R . .
C10 C 1.04158(7) 0.36717(6) 0.07021(4) 0.0239(3) Uani 1 1 d . . .
H10A H 1.0018 0.3771 0.0798 0.036 Uiso 1 1 calc R . .
H10B H 1.0647 0.3978 0.0639 0.036 Uiso 1 1 calc R . .
H10C H 1.0642 0.3477 0.0880 0.036 Uiso 1 1 calc R . .
C5 C 0.91739(7) 0.19937(5) 0.06031(4) 0.0209(3) Uani 1 1 d . . .
H5 H 0.8933 0.1702 0.0653 0.025 Uiso 1 1 calc R . .
C9 C 1.03210(6) 0.33358(5) 0.03660(4) 0.0165(3) Uani 1 1 d . . .
H9 H 1.0093 0.3546 0.0189 0.020 Uiso 1 1 calc R . .
C11 C 1.09491(7) 0.31925(6) 0.01982(4) 0.0237(3) Uani 1 1 d . . .
H11A H 1.1206 0.3027 0.0377 0.036 Uiso 1 1 calc R . .
H11B H 1.1151 0.3502 0.0113 0.036 Uiso 1 1 calc R . .
H11C H 1.0884 0.2958 0.0000 0.036 Uiso 1 1 calc R . .
C1 C 0.8750 0.3750 0.05846(5) 0.0124(3) Uani 1 2 d S . .
C2 C 0.88936(6) 0.35170(5) -0.00018(3) 0.0146(2) Uani 1 1 d . . .
H2 H 0.9011 0.3324 -0.0203 0.018 Uiso 1 1 calc R . .
C15 C 0.8750 0.3750 0.17330(5) 0.0120(3) Uani 1 2 d S . .
C16 C 0.88058(6) 0.40073(5) 0.23192(4) 0.0160(3) Uani 1 1 d . . .
H16 H 0.8852 0.4220 0.2520 0.019 Uiso 1 1 calc R . .
F1 F 0.8750 0.3750 0.42565(4) 0.0453(4) Uani 1 2 d S . .
F5 F 0.53781(5) 0.1250 0.1250 0.0252(3) Uani 1 2 d S . .
F3 F 0.96246(6) 0.3750 0.3750 0.0305(3) Uani 1 2 d S . .
C12 C 0.81746(6) 0.24923(5) 0.04942(4) 0.0181(3) Uani 1 1 d . . .
H12 H 0.8063 0.2826 0.0384 0.022 Uiso 1 1 calc R . .
C13 C 0.79075(7) 0.20551(6) 0.02577(4) 0.0246(3) Uani 1 1 d . . .
H13A H 0.8077 0.2081 0.0019 0.037 Uiso 1 1 calc R . .
H13B H 0.7463 0.2087 0.0247 0.037 Uiso 1 1 calc R . .
H13C H 0.8015 0.1724 0.0360 0.037 Uiso 1 1 calc R . .
C14 C 0.78819(7) 0.24705(6) 0.08688(4) 0.0278(3) Uani 1 1 d . . .
H14A H 0.7970 0.2139 0.0977 0.042 Uiso 1 1 calc R . .
H14B H 0.7440 0.2515 0.0849 0.042 Uiso 1 1 calc R . .
H14C H 0.8052 0.2743 0.1016 0.042 Uiso 1 1 calc R . .
C18 C 0.96126(6) 0.48287(5) 0.18393(3) 0.0156(2) Uani 1 1 d . . .
C23 C 0.78136(6) 0.48791(5) 0.18357(4) 0.0175(3) Uani 1 1 d . . .
H23 H 0.7797 0.4555 0.1975 0.021 Uiso 1 1 calc R . .
C17 C 0.89829(6) 0.46866(5) 0.18554(3) 0.0136(2) Uani 1 1 d . . .
C22 C 0.84926(6) 0.50348(5) 0.17944(3) 0.0149(2) Uani 1 1 d . . .
C21 C 0.86543(6) 0.55418(5) 0.16925(4) 0.0180(3) Uani 1 1 d . . .
H21 H 0.8343 0.5781 0.1639 0.022 Uiso 1 1 calc R . .
C26 C 1.01305(6) 0.44370(5) 0.19100(4) 0.0186(3) Uani 1 1 d . . .
H26 H 0.9955 0.4157 0.2058 0.022 Uiso 1 1 calc R . .
C27 C 1.06732(7) 0.46699(6) 0.21179(4) 0.0249(3) Uani 1 1 d . . .
H27A H 1.0888 0.4916 0.1968 0.037 Uiso 1 1 calc R . .
H27B H 1.0954 0.4398 0.2188 0.037 Uiso 1 1 calc R . .
H27C H 1.0520 0.4843 0.2329 0.037 Uiso 1 1 calc R . .
C28 C 1.03564(8) 0.41945(7) 0.15602(5) 0.0346(4) Uani 1 1 d . . .
H28A H 1.0547 0.4457 0.1413 0.052 Uiso 1 1 calc R . .
H28B H 1.0010 0.4046 0.1433 0.052 Uiso 1 1 calc R . .
H28C H 1.0655 0.3927 0.1613 0.052 Uiso 1 1 calc R . .
C24 C 0.74393(7) 0.52939(6) 0.20398(4) 0.0257(3) Uani 1 1 d . . .
H24A H 0.7651 0.5382 0.2260 0.038 Uiso 1 1 calc R . .
H24B H 0.7033 0.5160 0.2095 0.038 Uiso 1 1 calc R . .
H24C H 0.7399 0.5599 0.1892 0.038 Uiso 1 1 calc R . .
C25 C 0.75215(7) 0.47761(7) 0.14664(4) 0.0293(3) Uani 1 1 d . . .
H25A H 0.7534 0.5089 0.1325 0.044 Uiso 1 1 calc R . .
H25B H 0.7097 0.4668 0.1497 0.044 Uiso 1 1 calc R . .
H25C H 0.7750 0.4507 0.1345 0.044 Uiso 1 1 calc R . .
F2 F 0.8750 0.30249(6) 0.3750 0.0489(4) Uani 1 2 d S . .
C20 C 0.92712(7) 0.56926(5) 0.16708(4) 0.0192(3) Uani 1 1 d . . .
H20 H 0.9369 0.6032 0.1604 0.023 Uiso 1 1 calc R . .
C19 C 0.97462(6) 0.53425(5) 0.17478(4) 0.0182(3) Uani 1 1 d . . .
H19 H 1.0158 0.5453 0.1738 0.022 Uiso 1 1 calc R . .
F4 F 0.62518(4) 0.17632(5) 0.08915(3) 0.0462(3) Uani 1 1 d . . .
N1 N 0.89805(5) 0.33818(4) 0.03566(3) 0.0126(2) Uani 1 1 d . . .
N2 N 0.88381(5) 0.41587(4) 0.19606(3) 0.0131(2) Uani 1 1 d . . .

loop_
_atom_site_aniso_label
_atom_site_aniso_U_11
_atom_site_aniso_U_22
_atom_site_aniso_U_33
_atom_site_aniso_U_23
_atom_site_aniso_U_13
_atom_site_aniso_U_12
Ag1 0.01303(7) 0.01078(7) 0.01040(7) 0.000 0.000 0.00016(4)
Sb1 0.01416(9) 0.02432(10) 0.01938(9) 0.000 0.000 0.000
Sb2 0.01217(9) 0.01856(9) 0.01461(9) 0.000 0.000 0.000
C8 0.0181(6) 0.0140(6) 0.0128(6) -0.0021(4) -0.0016(5) 0.0013(5)
C4 0.0191(6) 0.0149(6) 0.0139(6) 0.0007(5) -0.0015(5) -0.0001(5)
C3 0.0180(6) 0.0114(5) 0.0120(5) -0.0005(4) -0.0015(5) 0.0028(5)
C6 0.0272(7) 0.0144(6) 0.0256(7) 0.0024(5) -0.0063(6) 0.0047(5)
C7 0.0178(6) 0.0180(6) 0.0216(7) -0.0010(5) -0.0038(5) 0.0043(5)
C10 0.0209(7) 0.0243(7) 0.0265(7) -0.0094(6) 0.0048(6) -0.0063(6)
C5 0.0253(7) 0.0138(6) 0.0235(7) 0.0044(5) -0.0030(5) -0.0011(5)
C9 0.0150(6) 0.0156(6) 0.0188(6) -0.0013(5) -0.0003(5) 0.0007(5)
C11 0.0209(7) 0.0247(7) 0.0256(7) -0.0038(6) 0.0056(6) -0.0001(6)
C1 0.0113(8) 0.0115(8) 0.0143(8) 0.000 0.000 -0.0010(6)
C2 0.0177(6) 0.0139(6) 0.0122(6) -0.0001(5) 0.0003(5) 0.0008(5)
C15 0.0110(8) 0.0105(8) 0.0145(8) 0.000 0.000 0.0001(6)
C16 0.0198(6) 0.0158(6) 0.0123(6) -0.0011(5) -0.0009(5) 0.0012(5)
F1 0.0283(8) 0.0873(13) 0.0202(7) 0.000 0.000 -0.0078(7)
F5 0.0126(6) 0.0305(7) 0.0325(7) 0.0053(5) 0.000 0.000
F3 0.0144(6) 0.0450(8) 0.0320(7) 0.0150(6) 0.000 0.000
C12 0.0188(6) 0.0158(6) 0.0198(6) 0.0023(5) -0.0003(5) -0.0012(5)
C13 0.0237(7) 0.0239(7) 0.0264(7) -0.0025(6) -0.0051(6) -0.0011(6)
C14 0.0273(8) 0.0331(8) 0.0230(7) 0.0001(6) 0.0052(6) -0.0038(6)
C18 0.0176(6) 0.0135(6) 0.0159(6) -0.0028(5) 0.0012(5) 0.0012(5)
C23 0.0162(6) 0.0138(6) 0.0225(7) 0.0018(5) -0.0003(5) 0.0005(5)
C17 0.0180(6) 0.0093(5) 0.0135(6) -0.0016(4) 0.0007(5) -0.0009(5)
C22 0.0171(6) 0.0133(6) 0.0144(6) -0.0013(5) -0.0003(5) -0.0001(5)
C21 0.0197(7) 0.0134(6) 0.0209(6) 0.0008(5) 0.0013(5) 0.0032(5)
C26 0.0162(6) 0.0143(6) 0.0252(7) -0.0014(5) -0.0002(5) 0.0015(5)
C27 0.0263(7) 0.0244(7) 0.0239(7) -0.0064(6) -0.0076(6) 0.0060(6)
C28 0.0284(8) 0.0438(10) 0.0317(8) -0.0199(7) -0.0094(7) 0.0173(7)
C24 0.0205(7) 0.0241(7) 0.0324(8) -0.0030(6) 0.0067(6) -0.0008(6)
C25 0.0230(7) 0.0348(8) 0.0302(8) -0.0068(7) -0.0066(6) 0.0020(6)
F2 0.0357(8) 0.0253(8) 0.0858(13) 0.000 0.0069(8) 0.000
C20 0.0246(7) 0.0113(6) 0.0217(7) -0.0004(5) 0.0051(5) -0.0011(5)
C19 0.0171(6) 0.0153(6) 0.0222(7) -0.0023(5) 0.0032(5) -0.0022(5)
F4 0.0277(5) 0.0570(7) 0.0540(7) 0.0356(6) 0.0019(5) 0.0002(5)
N1 0.0134(5) 0.0117(5) 0.0127(5) 0.0003(4) 0.0002(4) 0.0008(4)
N2 0.0156(5) 0.0108(5) 0.0129(5) -0.0002(4) 0.0004(4) 0.0007(4)

loop_
_atom_type_symbol
_atom_type_description
_atom_type_scat_dispersion_real
_atom_type_scat_dispersion_imag
_atom_type_scat_source
C C 0.0033 0.0016 'International Tables Vol C Tables 4.2.6.8 and 6.1.1.4'
H H 0.0000 0.0000 'International Tables Vol C Tables 4.2.6.8 and 6.1.1.4'
N N 0.0061 0.0033 'International Tables Vol C Tables 4.2.6.8 and 6.1.1.4'
F F 0.0171 0.0103 'International Tables Vol C Tables 4.2.6.8 and 6.1.1.4'
Ag Ag -0.8971 1.1015 'International Tables Vol C Tables 4.2.6.8 and 6.1.1.4'
Sb Sb -0.5866 1.5461 'International Tables Vol C Tables 4.2.6.8 and 6.1.1.4'

loop_
_geom_angle_atom_site_label_1
_geom_angle_atom_site_label_2
_geom_angle_atom_site_label_3
_geom_angle
_geom_angle_site_symmetry_1
_geom_angle_site_symmetry_3
_geom_angle_publ_flag
C15 Ag1 C1 180.000(1) . . ?
F2 Sb1 F2 180.0 2_655 . ?
F2 Sb1 F1 90.0 2_655 . ?
F2 Sb1 F1 90.0 . . ?
F2 Sb1 F1 90.0 2_655 3_655 ?
F2 Sb1 F1 90.0 . 3_655 ?
F1 Sb1 F1 180.000(1) . 3_655 ?
F2 Sb1 F3 90.0 2_655 . ?
F2 Sb1 F3 90.000(1) . . ?
F1 Sb1 F3 90.0 . . ?
F1 Sb1 F3 90.000(1) 3_655 . ?
F2 Sb1 F3 90.0 2_655 2_655 ?
F2 Sb1 F3 90.000(1) . 2_655 ?
F1 Sb1 F3 90.0 . 2_655 ?
F1 Sb1 F3 90.000(1) 3_655 2_655 ?
F3 Sb1 F3 180.0 . 2_655 ?
F4 Sb2 F4 89.54(9) 11_554 8_544 ?
F4 Sb2 F4 90.46(9) 11_554 . ?
F4 Sb2 F4 179.76(6) 8_544 . ?
F4 Sb2 F4 179.76(6) 11_554 14_545 ?
F4 Sb2 F4 90.46(9) 8_544 14_545 ?
F4 Sb2 F4 89.54(9) . 14_545 ?
F4 Sb2 F5 90.12(3) 11_554 14_545 ?
F4 Sb2 F5 89.88(3) 8_544 14_545 ?
F4 Sb2 F5 89.88(3) . 14_545 ?
F4 Sb2 F5 90.12(3) 14_545 14_545 ?
F4 Sb2 F5 89.88(3) 11_554 . ?
F4 Sb2 F5 90.12(3) 8_544 . ?
F4 Sb2 F5 90.12(3) . . ?
F4 Sb2 F5 89.88(3) 14_545 . ?
F5 Sb2 F5 180.0 14_545 . ?
C7 C8 C3 116.99(12) . . ?
C7 C8 C9 121.54(12) . . ?
C3 C8 C9 121.46(11) . . ?
C5 C4 C3 116.77(12) . . ?
C5 C4 C12 120.26(12) . . ?
C3 C4 C12 122.96(12) . . ?
C4 C3 C8 123.39(12) . . ?
C4 C3 N1 118.24(11) . . ?
C8 C3 N1 118.06(11) . . ?
C5 C6 C7 120.49(13) . . ?
C5 C6 H6 119.8 . . ?
C7 C6 H6 119.8 . . ?
C6 C7 C8 120.92(13) . . ?
C6 C7 H7 119.5 . . ?
C8 C7 H7 119.5 . . ?
C9 C10 H10A 109.5 . . ?
C9 C10 H10B 109.5 . . ?
H10A C10 H10B 109.5 . . ?
C9 C10 H10C 109.5 . . ?
H10A C10 H10C 109.5 . . ?
H10B C10 H10C 109.5 . . ?
C6 C5 C4 121.34(13) . . ?
C6 C5 H5 119.3 . . ?
C4 C5 H5 119.3 . . ?
C8 C9 C10 110.44(11) . . ?
C8 C9 C11 113.20(11) . . ?
C10 C9 C11 110.44(11) . . ?
C8 C9 H9 107.5 . . ?
C10 C9 H9 107.5 . . ?
C11 C9 H9 107.5 . . ?
C9 C11 H11A 109.5 . . ?
C9 C11 H11B 109.5 . . ?
H11A C11 H11B 109.5 . . ?
C9 C11 H11C 109.5 . . ?
H11A C11 H11C 109.5 . . ?
H11B C11 H11C 109.5 . . ?
N1 C1 N1 103.28(15) . 2_655 ?
N1 C1 Ag1 128.36(7) . . ?
N1 C1 Ag1 128.36(7) 2_655 . ?
C2 C2 N1 106.53(7) 2_655 . ?
C2 C2 H2 126.7 2_655 . ?
N1 C2 H2 126.7 . . ?
N2 C15 N2 103.32(15) 2_655 . ?
N2 C15 Ag1 128.34(7) 2_655 . ?
N2 C15 Ag1 128.34(7) . . ?
C16 C16 N2 106.54(7) 2_655 . ?
C16 C16 H16 126.7 2_655 . ?
N2 C16 H16 126.7 . . ?
C4 C12 C14 110.52(12) . . ?
C4 C12 C13 112.04(11) . . ?
C14 C12 C13 109.79(12) . . ?
C4 C12 H12 108.1 . . ?
C14 C12 H12 108.1 . . ?
C13 C12 H12 108.1 . . ?
C12 C13 H13A 109.5 . . ?
C12 C13 H13B 109.5 . . ?
H13A C13 H13B 109.5 . . ?
C12 C13 H13C 109.5 . . ?
H13A C13 H13C 109.5 . . ?
H13B C13 H13C 109.5 . . ?
C12 C14 H14A 109.5 . . ?
C12 C14 H14B 109.5 . . ?
H14A C14 H14B 109.5 . . ?
C12 C14 H14C 109.5 . . ?
H14A C14 H14C 109.5 . . ?
H14B C14 H14C 109.5 . . ?
C19 C18 C17 117.11(12) . . ?
C19 C18 C26 121.16(12) . . ?
C17 C18 C26 121.72(11) . . ?
C22 C23 C25 110.45(12) . . ?
C22 C23 C24 111.71(11) . . ?
C25 C23 C24 110.27(12) . . ?
C22 C23 H23 108.1 . . ?
C25 C23 H23 108.1 . . ?
C24 C23 H23 108.1 . . ?
C22 C17 C18 123.56(12) . . ?
C22 C17 N2 118.76(11) . . ?
C18 C17 N2 117.59(11) . . ?
C21 C22 C17 116.81(12) . . ?
C21 C22 C23 120.66(12) . . ?
C17 C22 C23 122.52(11) . . ?
C20 C21 C22 120.93(12) . . ?
C20 C21 H21 119.5 . . ?
C22 C21 H21 119.5 . . ?
C28 C26 C27 110.42(12) . . ?
C28 C26 C18 110.96(12) . . ?
C27 C26 C18 112.82(11) . . ?
C28 C26 H26 107.5 . . ?
C27 C26 H26 107.5 . . ?
C18 C26 H26 107.5 . . ?
C26 C27 H27A 109.5 . . ?
C26 C27 H27B 109.5 . . ?
H27A C27 H27B 109.5 . . ?
C26 C27 H27C 109.5 . . ?
H27A C27 H27C 109.5 . . ?
H27B C27 H27C 109.5 . . ?
C26 C28 H28A 109.5 . . ?
C26 C28 H28B 109.5 . . ?
H28A C28 H28B 109.5 . . ?
C26 C28 H28C 109.5 . . ?
H28A C28 H28C 109.5 . . ?
H28B C28 H28C 109.5 . . ?
C23 C24 H24A 109.5 . . ?
C23 C24 H24B 109.5 . . ?
H24A C24 H24B 109.5 . . ?
C23 C24 H24C 109.5 . . ?
H24A C24 H24C 109.5 . . ?
H24B C24 H24C 109.5 . . ?
C23 C25 H25A 109.5 . . ?
C23 C25 H25B 109.5 . . ?
H25A C25 H25B 109.5 . . ?
C23 C25 H25C 109.5 . . ?
H25A C25 H25C 109.5 . . ?
H25B C25 H25C 109.5 . . ?
C21 C20 C19 120.71(12) . . ?
C21 C20 H20 119.6 . . ?
C19 C20 H20 119.6 . . ?
C20 C19 C18 120.78(12) . . ?
C20 C19 H19 119.6 . . ?
C18 C19 H19 119.6 . . ?
C1 N1 C2 111.82(11) . . ?
C1 N1 C3 126.52(11) . . ?
C2 N1 C3 121.63(10) . . ?
C15 N2 C16 111.80(11) . . ?
C15 N2 C17 125.95(11) . . ?
C16 N2 C17 122.17(11) . . ?

loop_
_geom_bond_atom_site_label_1
_geom_bond_atom_site_label_2
_geom_bond_distance
_geom_bond_site_symmetry_2
_geom_bond_publ_flag
Ag1 C15 2.1278(18) . ?
Ag1 C1 2.1295(18) . ?
Sb1 F2 1.8630(15) 2_655 ?
Sb1 F2 1.8630(15) . ?
Sb1 F1 1.8777(14) . ?
Sb1 F1 1.8777(14) 3_655 ?
Sb1 F3 1.8799(12) . ?
Sb1 F3 1.8799(12) 2_655 ?
Sb2 F4 1.8722(10) 11_554 ?
Sb2 F4 1.8722(10) 8_544 ?
Sb2 F4 1.8722(10) . ?
Sb2 F4 1.8722(10) 14_545 ?
Sb2 F5 1.8741(12) 14_545 ?
Sb2 F5 1.8741(12) . ?
C8 C7 1.3953(18) . ?
C8 C3 1.4067(18) . ?
C8 C9 1.5242(18) . ?
C4 C5 1.3979(18) . ?
C4 C3 1.3995(18) . ?
C4 C12 1.5227(18) . ?
C3 N1 1.4473(15) . ?
C6 C5 1.381(2) . ?
C6 C7 1.388(2) . ?
C6 H6 0.9300 . ?
C7 H7 0.9300 . ?
C10 C9 1.5295(18) . ?
C10 H10A 0.9600 . ?
C10 H10B 0.9600 . ?
C10 H10C 0.9600 . ?
C5 H5 0.9300 . ?
C9 C11 1.5314(18) . ?
C9 H9 0.9800 . ?
C11 H11A 0.9600 . ?
C11 H11B 0.9600 . ?
C11 H11C 0.9600 . ?
C1 N1 1.3618(15) . ?
C1 N1 1.3618(15) 2_655 ?
C2 C2 1.347(3) 2_655 ?
C2 N1 1.3860(16) . ?
C2 H2 0.9300 . ?
C15 N2 1.3603(15) 2_655 ?
C15 N2 1.3603(15) . ?
C16 C16 1.344(3) 2_655 ?
C16 N2 1.3870(16) . ?
C16 H16 0.9300 . ?
C12 C14 1.5255(19) . ?
C12 C13 1.5363(19) . ?
C12 H12 0.9800 . ?
C13 H13A 0.9600 . ?
C13 H13B 0.9600 . ?
C13 H13C 0.9600 . ?
C14 H14A 0.9600 . ?
C14 H14B 0.9600 . ?
C14 H14C 0.9600 . ?
C18 C19 1.3929(18) . ?
C18 C17 1.4033(18) . ?
C18 C26 1.5233(18) . ?
C23 C22 1.5211(18) . ?
C23 C25 1.529(2) . ?
C23 C24 1.5348(19) . ?
C23 H23 0.9800 . ?
C17 C22 1.4008(18) . ?
C17 N2 1.4453(15) . ?
C22 C21 1.3999(18) . ?
C21 C20 1.3839(19) . ?
C21 H21 0.9300 . ?
C26 C28 1.518(2) . ?
C26 C27 1.5208(19) . ?
C26 H26 0.9800 . ?
C27 H27A 0.9600 . ?
C27 H27B 0.9600 . ?
C27 H27C 0.9600 . ?
C28 H28A 0.9600 . ?
C28 H28B 0.9600 . ?
C28 H28C 0.9600 . ?
C24 H24A 0.9600 . ?
C24 H24B 0.9600 . ?
C24 H24C 0.9600 . ?
C25 H25A 0.9600 . ?
C25 H25B 0.9600 . ?
C25 H25C 0.9600 . ?
C20 C19 1.3903(19) . ?
C20 H20 0.9300 . ?
C19 H19 0.9300 . ?
